data_2217060
loop_
_publ_author_name
'Jine Zhang'
'Yanping Li'
'Fangjun Huo'
'Zhigang Zhang'

_publ_section_title
;Bis[2-(2-aminoethyl)-1<i>H</i>-benzimidazole-\k^2^<i>N</i>^2^,<i>N</i>^3^]zinc(II)
 bis(perchlorate)
;
_journal_coeditor_code GG2058
_journal_issue 1
_journal_name_full 'Acta Crystallographica Section E'
_journal_page_first m182
_journal_page_last m182
_journal_paper_doi 10.1107/S160053680706610X
_journal_volume 64
_journal_year 2008
_chemical_formula_iupac '[Zn (C9 H11 N3)2] (Cl O4)2'
_chemical_formula_moiety 'C18 H22 N6 Zn 2+, 2(Cl O4 -)'
_chemical_formula_sum 'C18 H22 Cl2 N6 O8 Zn'
_chemical_formula_weight 586.69
_chemical_name_systematic
;Bis[2-(2-aminoethyl)-1H-benzimidazole-\k^2^N^2^,N^3^]zinc(II)
 bis(perchlorate)
;
_space_group_IT_number 15
_symmetry_cell_setting monoclinic
_symmetry_space_group_name_Hall '-C 2yc'
_symmetry_space_group_name_H-M 'C 1 2/c 1'
_atom_sites_solution_hydrogens geom
_atom_sites_solution_primary direct
_atom_sites_solution_secondary difmap
_audit_creation_method SHELXL-97
_cell_angle_alpha 90.00
_cell_angle_beta 93.322(4)
_cell_angle_gamma 90.00
_cell_formula_units_Z 4
_cell_length_a 11.150(3)
_cell_length_b 15.343(4)
_cell_length_c 14.156(4)
_cell_measurement_reflns_used 1957
_cell_measurement_temperature 293(2)
_cell_measurement_theta_max 23.863
_cell_measurement_theta_min 2.261
_cell_volume 2417.7(11)
_computing_cell_refinement 'SMART (Bruker, 2000)'
_computing_data_collection 'SMART (Bruker, 2000)'
_computing_data_reduction 'SAINT (Bruker, 2000)'
_computing_molecular_graphics 'SHELXTL (Bruker, 2000)'
_computing_publication_material 'SHELXTL (Bruker, 2000)'
_computing_structure_refinement 'SHELXL97 (Sheldrick, 1997)'
_computing_structure_solution 'SHELXS97 (Sheldrick, 1997)'
_diffrn_ambient_temperature 293(2)
_diffrn_measured_fraction_theta_full 0.992
_diffrn_measured_fraction_theta_max 0.992
_diffrn_measurement_device_type 'Bruker SMART CCD area-detector'
_diffrn_measurement_method '\f and \w'
_diffrn_radiation_monochromator graphite
_diffrn_radiation_source 'fine-focus sealed tube'
_diffrn_radiation_type MoK\a
_diffrn_radiation_wavelength 0.71073
_diffrn_reflns_av_R_equivalents 0.0227
_diffrn_reflns_av_sigmaI/netI 0.0298
_diffrn_reflns_limit_h_max 13
_diffrn_reflns_limit_h_min -13
_diffrn_reflns_limit_k_max 18
_diffrn_reflns_limit_k_min -18
_diffrn_reflns_limit_l_max 16
_diffrn_reflns_limit_l_min -10
_diffrn_reflns_number 5777
_diffrn_reflns_theta_full 25.04
_diffrn_reflns_theta_max 25.04
_diffrn_reflns_theta_min 2.26
_exptl_absorpt_coefficient_mu 1.293
_exptl_absorpt_correction_T_max 0.782
_exptl_absorpt_correction_T_min 0.698
_exptl_absorpt_correction_type multi-scan
_exptl_absorpt_process_details '(SADABS; Sheldrick, 1996)'
_exptl_crystal_colour colorless
_exptl_crystal_density_diffrn 1.612
_exptl_crystal_density_method 'not measured'
_exptl_crystal_description block
_exptl_crystal_F_000 1200
_exptl_crystal_size_max 0.30
_exptl_crystal_size_mid 0.20
_exptl_crystal_size_min 0.20
_refine_diff_density_max 0.81
_refine_diff_density_min -0.47
_refine_ls_extinction_method none
_refine_ls_goodness_of_fit_ref 1.097
_refine_ls_hydrogen_treatment constr
_refine_ls_matrix_type full
_refine_ls_number_parameters 172
_refine_ls_number_reflns 2131
_refine_ls_number_restraints 15
_refine_ls_restrained_S_all 1.112
_refine_ls_R_factor_all 0.0731
_refine_ls_R_factor_gt 0.0660
_refine_ls_shift/su_max 0.000
_refine_ls_shift/su_mean 0.000
_refine_ls_structure_factor_coef Fsqd
_refine_ls_weighting_details 'w=1/[\s^2^(Fo^2^)+(0.1191P)^2^+1.6906P] where P=(Fo^2^+2Fc^2^)/3'
_refine_ls_weighting_scheme calc
_refine_ls_wR_factor_gt 0.1764
_refine_ls_wR_factor_ref 0.1838
_reflns_number_gt 1880
_reflns_number_total 2131
_reflns_threshold_expression I>2\s(I)
_cod_data_source_file gg2058.cif
_cod_data_source_block I
_cod_depositor_comments
;
The following automatic conversions were performed:
'_symmetry_cell_setting' value 'Monoclinic' changed to 'monoclinic'
according to '/home/saulius/struct/CIF-dictionaries/cif_core.dic'
dictionary named 'cif_core.dic' version 2.4.1 from 2010-06-29.

Automatic conversion script
Id: cif_fix_enum 1527 2010-12-29 10:47:43Z saulius 

The following automatic conversions were performed:

'_symmetry_cell_setting' value 'Monoclinic' changed to 'monoclinic'
according to /home/saulius/struct/CIF-dictionaries/cif_core.dic
dictionary named 'cif_core.dic' version 2.4.1 from 2010-06-29.

Automatic conversion script
Id: cif_fix_values 1715 2011-07-08 13:25:40Z adriana 
;
_cod_original_cell_volume 2417.7(12)
_cod_original_sg_symbol_H-M 'C 2/c'
_cod_database_code 2217060
_cod_database_fobs_code 2217060

loop_
_symmetry_equiv_pos_as_xyz
'x, y, z'
'-x, y, -z+1/2'
'x+1/2, y+1/2, z'
'-x+1/2, y+1/2, -z+1/2'
'-x, -y, -z'
'x, -y, z-1/2'
'-x+1/2, -y+1/2, -z'
'x+1/2, -y+1/2, z-1/2'

loop_
_atom_site_type_symbol
_atom_site_label
_atom_site_fract_x
_atom_site_fract_y
_atom_site_fract_z
_atom_site_U_iso_or_equiv
_atom_site_adp_type
_atom_site_calc_flag
_atom_site_refinement_flags
_atom_site_occupancy
_atom_site_disorder_assembly
_atom_site_disorder_group
Zn Zn1 1.0000 0.13946(4) 0.2500 0.0506(3) Uani d S 1 . .
N N1 0.8741(3) 0.2124(2) 0.1829(3) 0.0534(9) Uani d . 1 . .
N N2 0.6929(3) 0.2674(3) 0.1500(3) 0.0655(11) Uani d . 1 . .
H H2A 0.6165 0.2745 0.1504 0.079 Uiso calc R 1 . .
C C1 0.8843(4) 0.2811(3) 0.1191(3) 0.0538(11) Uani d . 1 . .
C C2 0.9833(5) 0.3136(4) 0.0754(4) 0.0712(14) Uani d . 1 . .
H H2 1.0595 0.2900 0.0872 0.085 Uiso calc R 1 . .
C C3 0.9638(6) 0.3819(4) 0.0142(5) 0.0805(16) Uani d . 1 . .
H H3 1.0287 0.4055 -0.0155 0.097 Uiso calc R 1 . .
C C4 0.8497(6) 0.4174(4) -0.0050(4) 0.0776(16) Uani d . 1 . .
H H4 0.8413 0.4643 -0.0464 0.093 Uiso calc R 1 . .
C C5 0.7494(6) 0.3855(3) 0.0351(4) 0.0686(14) Uani d . 1 . .
H H5 0.6732 0.4083 0.0211 0.082 Uiso calc R 1 . .
C C6 0.7700(4) 0.3157(3) 0.0990(3) 0.0549(11) Uani d . 1 . .
C C7 0.7577(4) 0.2068(3) 0.1993(4) 0.0624(12) Uani d . 1 A .
C C8 0.7035(6) 0.1424(4) 0.2624(5) 0.0905(17) Uani d DU 1 . .
H H8A 0.6298 0.1675 0.2837 0.109 Uiso calc PR 0.594(12) A 1
H H8B 0.6812 0.0916 0.2247 0.109 Uiso calc PR 0.594(12) A 1
H H8A' 0.6876 0.1728 0.3205 0.109 Uiso calc PR 0.406(12) A 2
H H8B' 0.6261 0.1264 0.2327 0.109 Uiso calc PR 0.406(12) A 2
Cl Cl1 0.37395(13) 0.37873(10) 0.10975(10) 0.0736(4) Uani d . 1 . .
O O1 0.4321(5) 0.2999(4) 0.1393(6) 0.141(2) Uani d . 1 A .
N N3 0.8879(4) 0.0694(3) 0.3295(3) 0.0673(11) Uani d D 1 . .
H H3A 0.8725 0.0179 0.3008 0.081 Uiso calc PR 0.594(12) A 1
H H3B 0.9256 0.0584 0.3861 0.081 Uiso calc PR 0.594(12) A 1
H H3A' 0.9179 0.0152 0.3372 0.081 Uiso calc PR 0.406(12) A 2
H H3B' 0.8869 0.0940 0.3871 0.081 Uiso calc PR 0.406(12) A 2
O O2 0.4361(8) 0.4352(7) 0.0603(7) 0.214(5) Uani d . 1 A .
O O3 0.2643(9) 0.3764(10) 0.130(2) 0.235(14) Uani d P 0.594(12) A 1
C C9 0.7735(7) 0.1132(8) 0.3445(6) 0.0905(17) Uani d PDU 0.594(12) A 1
H H9A 0.7243 0.0735 0.3790 0.109 Uiso calc PR 0.594(12) A 1
H H9B 0.7904 0.1633 0.3849 0.109 Uiso calc PR 0.594(12) A 1
O O3' 0.2863(12) 0.3531(10) 0.0330(13) 0.118(6) Uani d P 0.406(12) A 2
C C9' 0.7639(7) 0.0630(5) 0.2892(9) 0.061(4) Uani d PD 0.406(12) A 2
H H9A' 0.7642 0.0260 0.2337 0.073 Uiso calc PR 0.406(12) A 2
H H9B' 0.7167 0.0335 0.3350 0.073 Uiso calc PR 0.406(12) A 2
O O4 0.364(2) 0.4319(9) 0.1837(10) 0.337(9) Uani d . 1 A .

loop_
_atom_site_aniso_label
_atom_site_aniso_U_11
_atom_site_aniso_U_22
_atom_site_aniso_U_33
_atom_site_aniso_U_12
_atom_site_aniso_U_13
_atom_site_aniso_U_23
Zn1 0.0418(4) 0.0565(5) 0.0526(5) 0.000 -0.0053(3) 0.000
N1 0.0406(19) 0.056(2) 0.063(2) 0.0001(15) -0.0033(16) 0.0050(17)
N2 0.0411(19) 0.069(2) 0.086(3) 0.0064(18) 0.0020(19) 0.003(2)
C1 0.050(2) 0.051(2) 0.060(3) -0.0044(18) -0.009(2) -0.004(2)
C2 0.057(3) 0.076(3) 0.080(4) -0.005(2) -0.002(3) 0.015(3)
C3 0.076(4) 0.074(3) 0.092(4) -0.009(3) 0.005(3) 0.026(3)
C4 0.094(4) 0.062(3) 0.075(4) 0.001(3) -0.010(3) 0.012(3)
C5 0.077(4) 0.053(2) 0.074(3) 0.008(2) -0.019(3) -0.003(2)
C6 0.054(3) 0.047(2) 0.062(3) 0.0038(19) -0.009(2) -0.009(2)
C7 0.044(2) 0.063(3) 0.080(3) 0.001(2) -0.001(2) 0.012(2)
C8 0.061(3) 0.099(3) 0.113(4) 0.001(2) 0.019(3) 0.030(3)
Cl1 0.0667(9) 0.0818(9) 0.0722(9) 0.0043(6) 0.0054(7) 0.0076(7)
O1 0.095(4) 0.146(5) 0.182(6) 0.024(4) 0.007(4) 0.039(4)
N3 0.064(2) 0.073(3) 0.065(2) -0.004(2) 0.005(2) 0.014(2)
O2 0.172(7) 0.230(9) 0.236(9) -0.102(7) -0.023(7) 0.106(8)
O3 0.056(6) 0.149(11) 0.51(4) 0.036(6) 0.073(12) 0.136(18)
C9 0.061(3) 0.099(3) 0.113(4) 0.001(2) 0.019(3) 0.030(3)
O3' 0.048(7) 0.149(13) 0.152(14) 0.004(6) -0.036(7) -0.047(10)
C9' 0.055(7) 0.056(7) 0.072(8) -0.012(5) 0.009(6) 0.012(6)
O4 0.57(3) 0.241(13) 0.207(10) -0.006(16) 0.084(15) -0.121(10)

loop_
_atom_type_symbol
_atom_type_description
_atom_type_scat_dispersion_real
_atom_type_scat_dispersion_imag
_atom_type_scat_source
C C 0.0033 0.0016 'International Tables Vol C Tables 4.2.6.8 and 6.1.1.4'
H H 0.0000 0.0000 'International Tables Vol C Tables 4.2.6.8 and 6.1.1.4'
N N 0.0061 0.0033 'International Tables Vol C Tables 4.2.6.8 and 6.1.1.4'
O O 0.0106 0.0060 'International Tables Vol C Tables 4.2.6.8 and 6.1.1.4'
Cl Cl 0.1484 0.1585 'International Tables Vol C Tables 4.2.6.8 and 6.1.1.4'
Zn Zn 0.2839 1.4301 'International Tables Vol C Tables 4.2.6.8 and 6.1.1.4'

loop_
_geom_angle_atom_site_label_1
_geom_angle_atom_site_label_2
_geom_angle_atom_site_label_3
_geom_angle_site_symmetry_1
_geom_angle_site_symmetry_3
_geom_angle
_geom_angle_publ_flag
N1 Zn1 N1 2_755 . 111.6(2) ?
N1 Zn1 N3 2_755 2_755 97.02(16) ?
N1 Zn1 N3 . 2_755 118.10(17) no
N1 Zn1 N3 2_755 . 118.10(17) ?
N1 Zn1 N3 . . 97.02(16) no
N3 Zn1 N3 2_755 . 116.3(3) ?
C7 N1 C1 . . 106.1(4) ?
C7 N1 Zn1 . . 123.1(3) ?
C1 N1 Zn1 . . 130.6(3) ?
C4 C5 C6 . . 115.4(5) ?
C4 C5 H5 . . 122.3 ?
C6 C5 H5 . . 122.3 ?
C2 C1 C6 . . 120.9(4) ?
C2 C1 N1 . . 130.9(4) ?
C6 C1 N1 . . 108.2(4) ?
N1 C7 N2 . . 111.3(4) ?
N1 C7 C8 . . 125.6(4) ?
N2 C7 C8 . . 123.1(4) ?
N2 C6 C1 . . 106.2(4) ?
N2 C6 C5 . . 131.6(5) ?
C1 C6 C5 . . 122.2(5) ?
C7 N2 C6 . . 108.2(4) ?
C7 N2 H2A . . 125.9 ?
C6 N2 H2A . . 125.9 ?
C3 C2 C1 . . 117.1(5) ?
C3 C2 H2 . . 121.5 ?
C1 C2 H2 . . 121.5 ?
C5 C4 C3 . . 122.4(5) ?
C5 C4 H4 . . 118.8 ?
C3 C4 H4 . . 118.8 ?
C9' C8 C9 . . 45.1(7) ?
C9' C8 C7 . . 121.6(6) ?
C9 C8 C7 . . 118.3(6) ?
C9' C8 H8A . . 130.4 ?
C9 C8 H8A . . 107.7 ?
C7 C8 H8A . . 107.7 ?
C9' C8 H8B . . 64.1 ?
C9 C8 H8B . . 107.7 ?
C7 C8 H8B . . 107.7 ?
H8A C8 H8B . . 107.1 ?
C9' C8 H8A' . . 106.9 ?
C9 C8 H8A' . . 65.3 ?
C7 C8 H8A' . . 106.9 ?
H8A C8 H8A' . . 49.3 ?
H8B C8 H8A' . . 143.1 ?
C9' C8 H8B' . . 106.9 ?
C9 C8 H8B' . . 134.5 ?
C7 C8 H8B' . . 106.9 ?
H8A C8 H8B' . . 59.1 ?
H8B C8 H8B' . . 50.4 ?
H8A' C8 H8B' . . 106.7 ?
C2 C3 C4 . . 122.1(5) ?
C2 C3 H3 . . 119.0 ?
C4 C3 H3 . . 119.0 ?
O3 Cl1 O2 . . 132.2(7) ?
O3 Cl1 O4 . . 73.4(14) ?
O2 Cl1 O4 . . 94.9(10) ?
O3 Cl1 O1 . . 109.7(6) ?
O2 Cl1 O1 . . 117.7(6) ?
O4 Cl1 O1 . . 110.3(9) ?
O3 Cl1 O3' . . 63.5(13) ?
O2 Cl1 O3' . . 97.4(9) ?
O4 Cl1 O3' . . 131.1(11) ?
O1 Cl1 O3' . . 105.2(7) ?
C9' N3 Zn1 . . 114.5(5) ?
C9 N3 Zn1 . . 113.9(5) ?
C9' N3 H3A . . 67.4 ?
C9 N3 H3A . . 108.8 ?
Zn1 N3 H3A . . 108.8 ?
C9' N3 H3B . . 135.6 ?
C9 N3 H3B . . 108.8 ?
Zn1 N3 H3B . . 108.8 ?
H3A N3 H3B . . 107.7 ?
C9' N3 H3A' . . 108.6 ?
C9 N3 H3A' . . 136.4 ?
Zn1 N3 H3A' . . 108.6 ?
H3A N3 H3A' . . 45.8 ?
H3B N3 H3A' . . 64.4 ?
C9' N3 H3B' . . 108.6 ?
C9 N3 H3B' . . 67.7 ?
Zn1 N3 H3B' . . 108.6 ?
H3A N3 H3B' . . 139.9 ?
H3B N3 H3B' . . 45.6 ?
H3A' N3 H3B' . . 107.6 ?
C8 C9 N3 . . 117.6(6) ?
C8 C9 H9A . . 107.9 ?
N3 C9 H9A . . 107.9 ?
C8 C9 H9B . . 107.9 ?
N3 C9 H9B . . 107.9 ?
H9A C9 H9B . . 107.2 ?
C8 C9' N3 . . 117.6(6) ?
C8 C9' H9A' . . 107.9 ?
N3 C9' H9A' . . 107.9 ?
C8 C9' H9B' . . 107.9 ?
N3 C9' H9B' . . 107.9 ?
H9A' C9' H9B' . . 107.2 ?

loop_
_geom_bond_atom_site_label_1
_geom_bond_atom_site_label_2
_geom_bond_site_symmetry_2
_geom_bond_distance
_geom_bond_publ_flag
Zn1 N1 2_755 1.993(4) ?
Zn1 N1 . 1.993(4) no
Zn1 N3 2_755 2.036(4) ?
Zn1 N3 . 2.036(4) no
N1 C7 . 1.335(6) ?
N1 C1 . 1.397(6) ?
C5 C4 . 1.373(9) ?
C5 C6 . 1.412(7) ?
C5 H5 . 0.9300 ?
C1 C2 . 1.389(7) ?
C1 C6 . 1.394(6) ?
C7 N2 . 1.347(6) ?
C7 C8 . 1.484(7) ?
C6 N2 . 1.372(6) ?
N2 H2A . 0.8600 ?
C2 C3 . 1.369(8) ?
C2 H2 . 0.9300 ?
C4 C3 . 1.396(8) ?
C4 H4 . 0.9300 ?
C8 C9' . 1.433(7) ?
C8 C9 . 1.433(7) ?
C8 H8A . 0.9700 ?
C8 H8B . 0.9700 ?
C8 H8A' . 0.9700 ?
C8 H8B' . 0.9700 ?
C3 H3 . 0.9300 ?
Cl1 O3 . 1.273(10) ?
Cl1 O2 . 1.333(7) ?
Cl1 O4 . 1.336(10) ?
Cl1 O1 . 1.423(6) ?
Cl1 O3' . 1.472(12) ?
N3 C9' . 1.468(8) ?
N3 C9 . 1.468(8) ?
N3 H3A . 0.9000 ?
N3 H3B . 0.9000 ?
N3 H3A' . 0.9000 ?
N3 H3B' . 0.9000 ?
C9 H9A . 0.9700 ?
C9 H9B . 0.9700 ?
C9' H9A' . 0.9700 ?
C9' H9B' . 0.9700 ?

loop_
_geom_hbond_atom_site_label_D
_geom_hbond_atom_site_label_H
_geom_hbond_atom_site_label_A
_geom_hbond_site_symmetry_A
_geom_hbond_distance_DH
_geom_hbond_distance_HA
_geom_hbond_distance_DA
_geom_hbond_angle_DHA
_geom_hbond_publ_flag
N2 H2A O1 . 0.86 2.09 2.946(6) 174 yes
N3 H3A O4 3_545 0.90 2.12 2.953(15) 154 yes
C8 H8A O1 2_655 0.97 2.42 3.210(9) 138 yes
